data_7230653
loop_
_publ_author_name
'Chen, Xi'
'Dong, Hong-Xia'
'Peng, Hua-Nan'
'Hong, Li-Ming'
'Luo, Dan'
'Zhuang, Gui-Lin'
'Ye, Qing'

_publ_section_title
;
 Three Cd(ii) coordination polymers constructed from a series of
 multidentate ligands derived from cyclotriphosphazene: synthesis,
 structures and luminescence properties
;
_journal_issue 25
_journal_name_full CrystEngComm
_journal_page_first 3535
_journal_paper_doi 10.1039/C8CE00537K
_journal_volume 20
_journal_year 2018
_chemical_formula_sum 'C42 H34 Cd3 N3 O23 P3'
_chemical_formula_weight 1378.86
_space_group_crystal_system orthorhombic
_space_group_IT_number 33
_space_group_name_Hall 'P 2c -2n'
_space_group_name_H-M_alt 'P n a 21'
_symmetry_space_group_name_Hall 'P 2c -2n'
_symmetry_space_group_name_H-M 'P n a 21'
_atom_sites_solution_hydrogens mixed
_audit_creation_method SHELXL-2014/7
_audit_update_record
;
2017-07-30 deposited with the CCDC.
2018-05-11 downloaded from the CCDC.
;
_cell_angle_alpha 90
_cell_angle_beta 90
_cell_angle_gamma 90
_cell_formula_units_Z 4
_cell_length_a 13.501(3)
_cell_length_b 11.130(2)
_cell_length_c 34.928(7)
_cell_measurement_reflns_used 12084
_cell_measurement_temperature 293(2)
_cell_measurement_theta_max 0.944
_cell_measurement_theta_min 0.933
_cell_volume 5248.5(18)
_computing_structure_refinement 'SHELXL-2014/7 (Sheldrick, 2014)'
_diffrn_ambient_temperature 293(2)
_diffrn_measured_fraction_theta_full 0.991
_diffrn_measured_fraction_theta_max 0.987
_diffrn_measurement_device_type 'bleam 17b'
_diffrn_measurement_method '\w scans'
_diffrn_radiation_type MoK\a
_diffrn_radiation_wavelength 0.71073
_diffrn_reflns_av_R_equivalents 0.1215
_diffrn_reflns_av_unetI/netI 0.1013
_diffrn_reflns_Laue_measured_fraction_full 0.991
_diffrn_reflns_Laue_measured_fraction_max 0.987
_diffrn_reflns_limit_h_max 16
_diffrn_reflns_limit_h_min -16
_diffrn_reflns_limit_k_max 14
_diffrn_reflns_limit_k_min 0
_diffrn_reflns_limit_l_max 45
_diffrn_reflns_limit_l_min -45
_diffrn_reflns_number 21438
_diffrn_reflns_point_group_measured_fraction_full 0.985
_diffrn_reflns_point_group_measured_fraction_max 0.981
_diffrn_reflns_theta_full 26.000
_diffrn_reflns_theta_max 27.509
_diffrn_reflns_theta_min 1.920
_exptl_absorpt_coefficient_mu 1.378
_exptl_crystal_colour colorless
_exptl_crystal_density_diffrn 1.745
_exptl_crystal_description block
_exptl_crystal_F_000 2136
_exptl_crystal_size_max 0.1
_exptl_crystal_size_mid 0.05
_exptl_crystal_size_min 0.05
_refine_diff_density_max 1.845
_refine_diff_density_min -1.622
_refine_diff_density_rms 0.203
_refine_ls_abs_structure_details
;
 Classical Flack method preferred over Parsons because s.u. lower.
;
_refine_ls_abs_structure_Flack 0.53(4)
_refine_ls_extinction_coef 0.0026(5)
_refine_ls_extinction_expression Fc^*^=kFc[1+0.001xFc^2^\l^3^/sin(2\q)]^-1/4^
_refine_ls_extinction_method 'SHELXL-2014/7 (Sheldrick 2014'
_refine_ls_goodness_of_fit_ref 1.042
_refine_ls_hydrogen_treatment constr
_refine_ls_matrix_type full
_refine_ls_number_parameters 673
_refine_ls_number_reflns 11853
_refine_ls_number_restraints 1
_refine_ls_restrained_S_all 1.042
_refine_ls_R_factor_all 0.0779
_refine_ls_R_factor_gt 0.0723
_refine_ls_shift/su_max 0.001
_refine_ls_shift/su_mean 0.000
_refine_ls_structure_factor_coef Fsqd
_refine_ls_weighting_details 'w=1/[\s^2^(Fo^2^)+(0.1424P)^2^+4.4244P] where P=(Fo^2^+2Fc^2^)/3'
_refine_ls_weighting_scheme calc
_refine_ls_wR_factor_gt 0.1917
_refine_ls_wR_factor_ref 0.1970
_reflns_Friedel_coverage 0.954
_reflns_Friedel_fraction_full 0.979
_reflns_Friedel_fraction_max 0.974
_reflns_number_gt 11111
_reflns_number_total 11853
_reflns_threshold_expression 'I > 2\s(I)'
_cod_data_source_file c8ce00537k2.cif
_cod_data_source_block 1
_cod_depositor_comments 'Adding full bibliography for 7230653--7230655.cif.'
_cod_database_code 7230653
_shelx_shelxl_version_number 2014/7
_shelx_space_group_comment
;
The symmetry employed for this shelxl refinement is uniquely defined
by the following loop, which should always be used as a source of
symmetry information in preference to the above space-group names.
They are only intended as comments.
;

loop_
_space_group_symop_operation_xyz
'x, y, z'
'-x, -y, z+1/2'
'x+1/2, -y+1/2, z'
'-x+1/2, y+1/2, z+1/2'

loop_
_atom_site_label
_atom_site_type_symbol
_atom_site_fract_x
_atom_site_fract_y
_atom_site_fract_z
_atom_site_U_iso_or_equiv
_atom_site_adp_type
_atom_site_occupancy
_atom_site_site_symmetry_order
_atom_site_calc_flag
_atom_site_refinement_flags_posn
_atom_site_refinement_flags_adp
Cd01 Cd -0.10588(5) 0.58718(6) 0.25610(2) 0.0285(2) Uani 1 1 d . .
Cd02 Cd -0.14348(5) 0.39812(7) 0.69779(2) 0.0295(2) Uani 1 1 d . .
Cd03 Cd 0.67381(8) 0.79452(8) 0.71656(3) 0.0482(3) Uani 1 1 d . .
P2 P 0.39373(18) 0.3505(2) 0.48128(7) 0.0280(5) Uani 1 1 d . .
P1 P 0.21892(19) 0.4933(3) 0.47640(7) 0.0307(5) Uani 1 1 d . .
P3 P 0.4082(2) 0.5989(2) 0.46433(7) 0.0282(5) Uani 1 1 d . .
O2 O 0.2288(5) 0.5606(7) 0.2608(2) 0.0326(14) Uani 1 1 d . .
O10 O 0.7173(7) 0.5818(8) 0.2742(2) 0.0368(17) Uani 1 1 d . .
O1 O 0.0644(6) 0.5995(7) 0.2619(2) 0.0358(17) Uani 1 1 d . .
O7 O 0.5342(7) 0.7711(8) 0.6710(2) 0.0415(18) Uani 1 1 d . .
O16 O 0.3921(7) 0.1192(9) 0.2732(3) 0.0424(19) Uani 1 1 d . .
O19 O -0.1062(6) 0.7940(8) 0.2442(2) 0.0403(19) Uani 1 1 d . .
H19A H -0.0528 0.8302 0.2543 0.060 Uiso 1 1 d R U
H19B H -0.1597 0.8301 0.2543 0.060 Uiso 1 1 d R U
O9 O 0.4714(7) 0.7034(7) 0.4863(2) 0.0417(19) Uani 1 1 d . .
O12 O 0.4204(6) 0.6442(8) 0.4202(2) 0.0359(15) Uani 1 1 d . .
O4 O 0.0310(6) 0.3983(8) 0.6877(2) 0.0377(19) Uani 1 1 d . .
O21 O -0.1382(8) 0.1881(9) 0.7058(3) 0.051(2) Uani 1 1 d . .
H21A H -0.1555 0.1652 0.7301 0.076 Uiso 1 1 d R U
H21B H -0.0766 0.1565 0.7016 0.076 Uiso 1 1 d R U
O14 O 0.6824(7) 0.3951(9) 0.6761(2) 0.043(2) Uani 1 1 d . .
O6 O 0.1367(6) 0.5101(9) 0.5097(2) 0.043(2) Uani 1 1 d . .
O11 O 0.8310(6) 0.6387(9) 0.3185(2) 0.0393(17) Uani 1 1 d . .
O3 O 0.1337(6) 0.4927(9) 0.4436(2) 0.0421(19) Uani 1 1 d . .
O5 O 0.1784(6) 0.4932(8) 0.6969(2) 0.0390(17) Uani 1 1 d . .
O15 O 0.4162(7) 0.2964(9) 0.5237(2) 0.045(2) Uani 1 1 d . .
O18 O 0.4321(7) 0.2362(8) 0.4558(2) 0.0428(18) Uani 1 1 d . .
O24 O 0.8265(8) 0.8580(10) 0.7398(4) 0.064(3) Uani 1 1 d . .
H24A H 0.8415 0.8300 0.7648 0.095 Uiso 1 1 d R U
H24B H 0.8326 0.9425 0.7416 0.095 Uiso 1 1 d R U
O13 O 0.8063(7) 0.3739(11) 0.6332(2) 0.051(2) Uani 1 1 d . .
O20 O -0.1384(10) 0.6055(11) 0.6930(8) 0.102(7) Uani 1 1 d . .
H20A H -0.0810 0.6433 0.6782 0.153 Uiso 1 1 d R U
H20B H -0.1340 0.6514 0.7181 0.153 Uiso 1 1 d R U
C29 C 0.7134(8) 0.3769(11) 0.6407(3) 0.032(2) Uani 1 1 d . .
O22 O 0.6334(9) 0.6134(10) 0.7441(5) 0.083(5) Uani 1 1 d . .
H22A H 0.6757 0.5495 0.7367 0.124 Uiso 1 1 d R U
H22B H 0.5687 0.5847 0.7381 0.124 Uiso 1 1 d R U
C7 C 0.2284(8) 0.4914(10) 0.3416(3) 0.032(2) Uani 1 1 d . .
H7 H 0.2834 0.4684 0.3273 0.039 Uiso 1 1 calc R U
O8 O 0.6900(7) 0.7229(8) 0.6525(3) 0.0442(19) Uani 1 1 d . .
N1 N 0.2904(7) 0.6106(9) 0.4736(3) 0.0361(19) Uani 1 1 d . .
N2 N 0.2738(7) 0.3633(9) 0.4781(3) 0.0372(19) Uani 1 1 d . .
O17 O 0.5477(9) 0.2042(9) 0.2749(3) 0.056(3) Uani 1 1 d . .
C1 C 0.1462(8) 0.5691(9) 0.2800(3) 0.0274(18) Uani 1 1 d . .
C23 C 0.6578(8) 0.6158(10) 0.3396(3) 0.032(2) Uani 1 1 d . .
N3 N 0.4596(6) 0.4698(9) 0.4714(2) 0.0306(17) Uani 1 1 d . .
C33 C 0.4943(7) 0.3259(10) 0.5502(3) 0.033(2) Uani 1 1 d . .
C3 C 0.0600(7) 0.5788(9) 0.3450(3) 0.0282(18) Uani 1 1 d . .
H3 H 0.0051 0.6119 0.3329 0.034 Uiso 1 1 calc R U
C30 C 0.6362(7) 0.3623(10) 0.6083(3) 0.0307(19) Uani 1 1 d . .
C13 C 0.0436(7) 0.4669(10) 0.5664(3) 0.0288(18) Uani 1 1 d . .
H13 H -0.0118 0.4587 0.5508 0.035 Uiso 1 1 calc R U
C5 C 0.1439(7) 0.5116(10) 0.4035(3) 0.031(2) Uani 1 1 d . .
C20 C 0.4277(8) 0.7282(12) 0.5539(3) 0.039(2) Uani 1 1 d . .
H20 H 0.3621 0.7415 0.5470 0.047 Uiso 1 1 calc R U
C22 C 0.7405(8) 0.6117(10) 0.3096(3) 0.030(2) Uani 1 1 d . .
C18 C 0.5994(9) 0.6739(14) 0.5358(4) 0.047(3) Uani 1 1 d . .
H18 H 0.6445 0.6517 0.5170 0.056 Uiso 1 1 calc R U
C32 C 0.5962(8) 0.3283(12) 0.5398(3) 0.037(2) Uani 1 1 d . .
H32 H 0.6156 0.3191 0.5144 0.044 Uiso 1 1 calc R U
C11 C 0.2251(8) 0.5073(11) 0.5728(3) 0.035(2) Uani 1 1 d . .
H11 H 0.2865 0.5222 0.5617 0.042 Uiso 1 1 calc R U
C26 C 0.5039(8) 0.6294(10) 0.3951(3) 0.0311(19) Uani 1 1 d . .
C4 C 0.0589(7) 0.5624(10) 0.3855(3) 0.0298(19) Uani 1 1 d . .
H4 H 0.0038 0.5844 0.3998 0.036 Uiso 1 1 calc R U
C19 C 0.4993(8) 0.6987(9) 0.5262(3) 0.033(2) Uani 1 1 d . .
C40 C 0.4348(8) 0.2340(10) 0.4149(3) 0.035(2) Uani 1 1 d . .
C35 C 0.5327(8) 0.3622(11) 0.6178(3) 0.035(2) Uani 1 1 d . .
H35 H 0.5130 0.3736 0.6431 0.042 Uiso 1 1 calc R U
C16 C 0.5607(8) 0.7153(9) 0.6037(3) 0.033(2) Uani 1 1 d . .
C6 C 0.2283(8) 0.4731(11) 0.3822(3) 0.034(2) Uani 1 1 d . .
H6 H 0.2818 0.4371 0.3943 0.041 Uiso 1 1 calc R U
C42 C 0.3566(8) 0.1764(12) 0.3945(4) 0.044(3) Uani 1 1 d . .
H42 H 0.3009 0.1491 0.4074 0.052 Uiso 1 1 calc R U
C37 C 0.4520(8) 0.2017(9) 0.3344(3) 0.031(2) Uani 1 1 d . .
C25 C 0.4793(8) 0.6178(10) 0.3554(3) 0.0313(19) Uani 1 1 d . .
H25 H 0.4134 0.6158 0.3477 0.038 Uiso 1 1 calc R U
C9 C 0.1193(7) 0.4668(9) 0.6304(3) 0.0257(17) Uani 1 1 d . .
C27 C 0.6050(8) 0.6341(14) 0.4074(3) 0.040(3) Uani 1 1 d . .
H27 H 0.6204 0.6406 0.4332 0.048 Uiso 1 1 calc R U
C10 C 0.2141(7) 0.4958(9) 0.6138(3) 0.0292(18) Uani 1 1 d . .
H10 H 0.2687 0.5072 0.6296 0.035 Uiso 1 1 calc R U
C2 C 0.1450(7) 0.5448(10) 0.3226(3) 0.0282(19) Uani 1 1 d . .
C39 C 0.5193(10) 0.2772(12) 0.3954(4) 0.045(3) Uani 1 1 d . .
H39 H 0.5695 0.3152 0.4091 0.055 Uiso 1 1 calc R U
C36 C 0.4670(9) 0.1768(10) 0.2907(3) 0.035(2) Uani 1 1 d . .
C14 C 0.0354(7) 0.4518(9) 0.6065(3) 0.0285(18) Uani 1 1 d . .
H14 H -0.0255 0.4318 0.6172 0.034 Uiso 1 1 calc R U
C8 C 0.1083(7) 0.4539(10) 0.6736(2) 0.0264(18) Uani 1 1 d . .
C31 C 0.6680(8) 0.3451(11) 0.5694(3) 0.036(2) Uani 1 1 d . .
H31 H 0.7352 0.3450 0.5635 0.043 Uiso 1 1 calc R U
C28 C 0.6818(8) 0.6287(12) 0.3794(3) 0.037(2) Uani 1 1 d . .
H28 H 0.7477 0.6335 0.3869 0.044 Uiso 1 1 calc R U
C38 C 0.5283(9) 0.2632(11) 0.3551(3) 0.041(2) Uani 1 1 d . .
H38 H 0.5833 0.2937 0.3423 0.049 Uiso 1 1 calc R U
C12 C 0.1378(7) 0.4948(9) 0.5500(3) 0.0285(19) Uani 1 1 d . .
C15 C 0.5981(9) 0.7372(11) 0.6443(4) 0.040(2) Uani 1 1 d . .
C21 C 0.4587(8) 0.7375(11) 0.5938(3) 0.038(2) Uani 1 1 d . .
H21 H 0.4130 0.7575 0.6127 0.046 Uiso 1 1 calc R U
C17 C 0.6293(9) 0.6834(12) 0.5741(4) 0.044(3) Uani 1 1 d . .
H17 H 0.6951 0.6687 0.5804 0.053 Uiso 1 1 calc R U
C34 C 0.4602(7) 0.3445(11) 0.5887(3) 0.036(2) Uani 1 1 d . .
H34 H 0.3930 0.3450 0.5945 0.043 Uiso 1 1 calc R U
C41 C 0.3645(9) 0.1611(12) 0.3541(4) 0.041(2) Uani 1 1 d . .
H41 H 0.3133 0.1249 0.3405 0.050 Uiso 1 1 calc R U
C24 C 0.5563(9) 0.6094(10) 0.3280(3) 0.033(2) Uani 1 1 d . .
H24 H 0.5408 0.5996 0.3022 0.040 Uiso 1 1 calc R U

loop_
_atom_site_aniso_label
_atom_site_aniso_U_11
_atom_site_aniso_U_22
_atom_site_aniso_U_33
_atom_site_aniso_U_23
_atom_site_aniso_U_13
_atom_site_aniso_U_12
Cd01 0.0312(4) 0.0390(4) 0.0152(3) -0.0004(3) 0.0022(3) 0.0019(2)
Cd02 0.0286(4) 0.0476(4) 0.0123(3) 0.0016(3) -0.0015(2) -0.0016(3)
Cd03 0.0727(6) 0.0417(4) 0.0302(5) 0.0001(3) -0.0188(4) 0.0010(4)
P2 0.0312(12) 0.0399(13) 0.0127(10) -0.0019(9) -0.0038(8) -0.0011(9)
P1 0.0299(12) 0.0508(14) 0.0113(10) 0.0052(9) 0.0029(8) 0.0027(9)
P3 0.0351(12) 0.0383(13) 0.0114(11) -0.0008(8) 0.0026(9) -0.0010(9)
O2 0.032(3) 0.047(4) 0.018(3) 0.002(3) 0.004(3) 0.001(3)
O10 0.047(4) 0.055(5) 0.008(3) 0.000(3) 0.001(3) 0.003(3)
O1 0.027(3) 0.063(5) 0.018(4) 0.001(3) -0.006(3) 0.003(3)
O7 0.048(4) 0.056(5) 0.021(3) -0.005(3) -0.001(3) 0.007(4)
O16 0.052(5) 0.047(4) 0.029(4) -0.007(4) 0.006(3) -0.002(3)
O19 0.046(4) 0.048(5) 0.028(4) 0.002(3) -0.003(3) 0.010(3)
O9 0.056(5) 0.052(5) 0.018(4) -0.002(3) 0.000(3) -0.013(4)
O12 0.038(4) 0.055(4) 0.015(3) 0.005(3) 0.008(3) 0.000(3)
O4 0.029(4) 0.067(5) 0.017(4) 0.010(3) 0.003(3) 0.002(3)
O21 0.059(6) 0.048(5) 0.046(6) 0.005(4) 0.007(4) -0.005(4)
O14 0.038(4) 0.078(6) 0.014(4) 0.000(3) 0.000(3) -0.011(4)
O6 0.035(4) 0.077(6) 0.017(4) 0.010(4) 0.007(3) 0.009(4)
O11 0.029(3) 0.068(5) 0.021(4) -0.004(4) 0.004(3) 0.002(3)
O3 0.032(4) 0.076(6) 0.018(3) 0.009(4) 0.000(3) -0.002(4)
O5 0.054(4) 0.050(4) 0.013(3) 0.000(3) -0.013(3) -0.009(3)
O15 0.045(4) 0.072(6) 0.018(4) 0.013(3) -0.015(3) -0.014(4)
O18 0.058(5) 0.047(4) 0.024(4) -0.003(3) 0.001(3) 0.008(4)
O24 0.063(6) 0.058(6) 0.070(7) -0.004(5) -0.027(5) 0.022(5)
O13 0.035(4) 0.102(8) 0.016(4) 0.005(4) -0.001(3) -0.001(4)
O20 0.056(7) 0.057(7) 0.19(2) 0.035(9) 0.050(10) 0.010(5)
C29 0.037(5) 0.053(5) 0.006(4) 0.006(4) -0.005(4) -0.005(4)
O22 0.058(6) 0.054(6) 0.137(15) 0.043(7) 0.014(8) 0.024(5)
C7 0.030(4) 0.051(5) 0.016(4) 0.004(4) 0.000(3) 0.006(4)
O8 0.043(4) 0.047(4) 0.043(5) -0.004(4) -0.014(4) 0.009(3)
N1 0.036(4) 0.046(5) 0.027(5) -0.001(4) 0.008(4) -0.001(4)
N2 0.031(4) 0.044(5) 0.037(5) 0.006(4) -0.001(4) 0.001(4)
O17 0.073(6) 0.067(6) 0.029(5) 0.000(4) 0.018(5) -0.017(5)
C1 0.040(5) 0.033(4) 0.009(4) -0.003(3) -0.004(3) -0.003(4)
C23 0.038(5) 0.044(5) 0.016(5) 0.001(4) 0.006(4) 0.004(4)
N3 0.026(4) 0.046(5) 0.020(4) 0.000(3) -0.003(3) -0.002(3)
C33 0.031(5) 0.043(5) 0.026(5) 0.012(4) -0.007(4) 0.002(4)
C3 0.030(4) 0.042(5) 0.012(4) 0.002(3) -0.001(3) 0.005(4)
C30 0.026(4) 0.047(5) 0.019(5) 0.004(4) -0.006(3) 0.003(4)
C13 0.028(4) 0.044(5) 0.014(4) 0.003(4) -0.001(3) 0.001(4)
C5 0.024(4) 0.050(6) 0.020(5) 0.004(4) -0.003(3) -0.001(4)
C20 0.035(5) 0.055(6) 0.028(5) -0.009(5) -0.001(4) 0.006(5)
C22 0.038(5) 0.046(5) 0.007(4) 0.001(3) 0.001(3) 0.001(4)
C18 0.037(6) 0.059(7) 0.045(7) -0.008(6) 0.011(5) 0.005(5)
C32 0.035(5) 0.065(7) 0.010(4) 0.003(4) 0.003(3) -0.001(4)
C11 0.030(5) 0.054(6) 0.021(5) 0.005(4) 0.006(4) -0.003(4)
C26 0.035(5) 0.041(5) 0.017(4) 0.007(4) 0.006(4) 0.005(4)
C4 0.032(5) 0.042(5) 0.016(4) -0.006(4) -0.003(3) 0.006(4)
C19 0.043(5) 0.037(5) 0.019(4) -0.003(4) 0.003(4) -0.008(4)
C40 0.044(5) 0.038(5) 0.023(5) -0.006(4) 0.004(4) 0.005(4)
C35 0.037(5) 0.055(6) 0.013(4) 0.002(4) 0.002(4) 0.001(4)
C16 0.041(5) 0.034(5) 0.026(5) -0.005(4) -0.001(4) -0.001(4)
C6 0.032(5) 0.060(6) 0.010(4) 0.003(4) -0.002(3) 0.010(4)
C42 0.033(5) 0.052(6) 0.045(7) -0.016(6) 0.013(5) -0.005(4)
C37 0.036(5) 0.034(5) 0.022(5) -0.005(3) 0.008(4) -0.002(4)
C25 0.035(5) 0.049(5) 0.010(4) 0.001(4) -0.002(4) -0.001(4)
C9 0.032(4) 0.035(4) 0.010(4) 0.001(3) 0.002(3) 0.000(3)
C27 0.037(6) 0.075(8) 0.009(4) 0.004(5) 0.003(4) 0.001(5)
C10 0.027(4) 0.044(5) 0.016(4) 0.002(3) -0.001(3) -0.001(4)
C2 0.030(4) 0.039(5) 0.015(4) 0.006(4) -0.004(3) 0.002(4)
C39 0.046(6) 0.053(6) 0.037(6) -0.017(5) 0.008(5) -0.014(5)
C36 0.047(5) 0.034(5) 0.024(5) -0.003(4) 0.003(4) -0.002(4)
C14 0.029(4) 0.042(5) 0.014(4) 0.004(4) 0.002(3) -0.006(4)
C8 0.033(5) 0.038(5) 0.007(4) 0.002(3) 0.004(3) 0.006(4)
C31 0.031(5) 0.052(6) 0.024(5) 0.001(4) 0.003(4) 0.002(4)
C28 0.034(5) 0.058(6) 0.019(5) 0.004(5) 0.003(4) 0.005(5)
C38 0.046(6) 0.043(6) 0.033(6) -0.011(5) 0.013(5) -0.010(5)
C12 0.034(5) 0.038(5) 0.013(4) 0.006(3) 0.007(3) 0.001(4)
C15 0.045(6) 0.033(5) 0.042(7) -0.002(5) -0.008(4) 0.002(4)
C21 0.038(5) 0.049(6) 0.028(5) -0.015(5) -0.005(4) 0.007(4)
C17 0.037(5) 0.056(7) 0.040(7) -0.016(5) -0.002(5) 0.006(5)
C34 0.030(4) 0.060(7) 0.017(4) -0.001(4) -0.002(4) 0.007(4)
C41 0.039(5) 0.050(6) 0.035(6) -0.006(5) 0.011(4) -0.004(5)
C24 0.039(5) 0.046(5) 0.014(4) -0.005(4) 0.002(4) -0.008(4)

loop_
_atom_type_symbol
_atom_type_description
_atom_type_scat_dispersion_real
_atom_type_scat_dispersion_imag
_atom_type_scat_source
C C 0.0033 0.0016 'International Tables Vol C Tables 4.2.6.8 and 6.1.1.4'
H H 0.0000 0.0000 'International Tables Vol C Tables 4.2.6.8 and 6.1.1.4'
N N 0.0061 0.0033 'International Tables Vol C Tables 4.2.6.8 and 6.1.1.4'
O O 0.0106 0.0060 'International Tables Vol C Tables 4.2.6.8 and 6.1.1.4'
P P 0.1023 0.0942 'International Tables Vol C Tables 4.2.6.8 and 6.1.1.4'
Cd Cd -0.8075 1.2024 'International Tables Vol C Tables 4.2.6.8 and 6.1.1.4'

loop_
_geom_angle_atom_site_label_1
_geom_angle_atom_site_label_2
_geom_angle_atom_site_label_3
_geom_angle
_geom_angle_site_symmetry_1
_geom_angle_site_symmetry_3
O1 Cd01 O19 87.6(3) . .
O1 Cd01 O16 92.7(3) . 3_455
O19 Cd01 O16 175.6(3) . 3_455
O1 Cd01 O11 105.0(3) . 1_455
O19 Cd01 O11 85.7(3) . 1_455
O16 Cd01 O11 89.9(3) 3_455 1_455
O1 Cd01 O5 119.5(3) . 2_564
O19 Cd01 O5 102.1(3) . 2_564
O16 Cd01 O5 81.6(3) 3_455 2_564
O11 Cd01 O5 135.0(3) 1_455 2_564
O1 Cd01 O10 160.1(3) . 1_455
O19 Cd01 O10 93.9(3) . 1_455
O16 Cd01 O10 84.3(3) 3_455 1_455
O11 Cd01 O10 55.5(3) 1_455 1_455
O5 Cd01 O10 79.7(3) 2_564 1_455
O1 Cd01 O4 71.9(3) . 2_564
O19 Cd01 O4 77.1(3) . 2_564
O16 Cd01 O4 107.2(3) 3_455 2_564
O11 Cd01 O4 162.6(3) 1_455 2_564
O5 Cd01 O4 53.4(3) 2_564 2_564
O10 Cd01 O4 127.8(3) 1_455 2_564
O20 Cd02 O21 175.7(7) . .
O20 Cd02 O13 93.0(8) . 1_455
O21 Cd02 O13 90.5(4) . 1_455
O20 Cd02 O4 87.7(4) . .
O21 Cd02 O4 89.4(3) . .
O13 Cd02 O4 98.1(3) 1_455 .
O20 Cd02 O14 91.1(5) . 1_455
O21 Cd02 O14 93.0(4) . 1_455
O13 Cd02 O14 55.5(3) 1_455 1_455
O4 Cd02 O14 153.5(3) . 1_455
O20 Cd02 O1 92.5(7) . 2_565
O21 Cd02 O1 83.7(3) . 2_565
O13 Cd02 O1 169.4(3) 1_455 2_565
O4 Cd02 O1 73.0(3) . 2_565
O14 Cd02 O1 133.4(3) 1_455 2_565
O20 Cd02 O2 84.0(6) . 2_565
O21 Cd02 O2 95.2(3) . 2_565
O13 Cd02 O2 136.0(3) 1_455 2_565
O4 Cd02 O2 125.5(3) . 2_565
O14 Cd02 O2 80.6(3) 1_455 2_565
O1 Cd02 O2 53.7(2) 2_565 2_565
O22 Cd03 O24 109.3(5) . .
O22 Cd03 O16 85.2(5) . 2_665
O24 Cd03 O16 85.3(4) . 2_665
O22 Cd03 O8 97.0(5) . .
O24 Cd03 O8 110.4(4) . .
O16 Cd03 O8 162.2(3) 2_665 .
O22 Cd03 O5 164.6(4) . 3_565
O24 Cd03 O5 77.5(3) . 3_565
O16 Cd03 O5 81.6(3) 2_665 3_565
O8 Cd03 O5 93.3(3) . 3_565
O22 Cd03 O7 89.8(5) . .
O24 Cd03 O7 158.4(4) . .
O16 Cd03 O7 107.0(3) 2_665 .
O8 Cd03 O7 55.5(3) . .
O5 Cd03 O7 86.6(3) 3_565 .
O15 P2 N2 106.2(5) . .
O15 P2 N3 113.0(4) . .
N2 P2 N3 117.1(5) . .
O15 P2 O18 98.5(5) . .
N2 P2 O18 110.2(5) . .
N3 P2 O18 110.2(5) . .
O6 P1 O3 91.3(4) . .
O6 P1 N1 110.9(5) . .
O3 P1 N1 112.4(5) . .
O6 P1 N2 112.8(5) . .
O3 P1 N2 110.2(5) . .
N1 P1 N2 116.5(5) . .
N3 P3 N1 117.4(5) . .
N3 P3 O12 112.1(4) . .
N1 P3 O12 105.2(5) . .
N3 P3 O9 109.7(5) . .
N1 P3 O9 111.1(5) . .
O12 P3 O9 99.8(4) . .
C1 O2 Cd02 92.5(6) . 2_564
C22 O10 Cd01 90.2(7) . 1_655
C1 O1 Cd01 149.4(7) . .
C1 O1 Cd02 94.3(6) . 2_564
Cd01 O1 Cd02 110.5(3) . 2_564
C15 O7 Cd03 89.2(7) . .
C36 O16 Cd03 117.9(7) . 2_664
C36 O16 Cd01 124.5(8) . 3
Cd03 O16 Cd01 100.8(3) 2_664 3
Cd01 O19 H19A 111.8 . .
Cd01 O19 H19B 111.9 . .
H19A O19 H19B 107.0 . .
C19 O9 P3 124.3(7) . .
C26 O12 P3 128.4(7) . .
C8 O4 Cd02 147.7(7) . .
C8 O4 Cd01 90.3(6) . 2_565
Cd02 O4 Cd01 104.4(3) . 2_565
Cd02 O21 H21A 112.3 . .
Cd02 O21 H21B 112.9 . .
H21A O21 H21B 106.0 . .
C29 O14 Cd02 89.3(6) . 1_655
C12 O6 P1 133.8(7) . .
C22 O11 Cd01 93.5(6) . 1_655
C5 O3 P1 128.7(7) . .
C8 O5 Cd01 96.5(6) . 2_565
C8 O5 Cd03 118.1(7) . 3_465
Cd01 O5 Cd03 96.0(3) 2_565 3_465
C33 O15 P2 129.5(7) . .
C40 O18 P2 124.4(7) . .
Cd03 O24 H24A 114.3 . .
Cd03 O24 H24B 113.8 . .
H24A O24 H24B 104.4 . .
C29 O13 Cd02 94.6(6) . 1_655
Cd02 O20 H20A 118.0 . .
Cd02 O20 H20B 116.1 . .
H20A O20 H20B 100.6 . .
O13 C29 O14 120.5(9) . .
O13 C29 C30 120.3(9) . .
O14 C29 C30 119.2(10) . .
Cd03 O22 H22A 113.6 . .
Cd03 O22 H22B 114.8 . .
H22A O22 H22B 103.9 . .
C6 C7 C2 121.0(9) . .
C6 C7 H7 119.5 . .
C2 C7 H7 119.5 . .
C15 O8 Cd03 94.6(8) . .
P1 N1 P3 121.9(6) . .
P1 N2 P2 122.2(6) . .
O2 C1 O1 119.4(9) . .
O2 C1 C2 120.1(9) . .
O1 C1 C2 120.6(9) . .
C24 C23 C28 119.7(10) . .
C24 C23 C22 120.2(9) . .
C28 C23 C22 120.0(10) . .
P3 N3 P2 121.4(5) . .
C32 C33 C34 123.0(9) . .
C32 C33 O15 123.2(10) . .
C34 C33 O15 113.7(9) . .
C4 C3 C2 120.9(9) . .
C4 C3 H3 119.5 . .
C2 C3 H3 119.5 . .
C31 C30 C35 120.6(9) . .
C31 C30 C29 120.4(9) . .
C35 C30 C29 119.0(9) . .
C14 C13 C12 119.4(9) . .
C14 C13 H13 120.3 . .
C12 C13 H13 120.3 . .
O3 C5 C4 114.5(9) . .
O3 C5 C6 123.1(9) . .
C4 C5 C6 122.1(9) . .
C19 C20 C21 118.6(10) . .
C19 C20 H20 120.7 . .
C21 C20 H20 120.7 . .
O11 C22 O10 120.5(10) . .
O11 C22 C23 121.1(9) . .
O10 C22 C23 118.4(10) . .
C17 C18 C19 119.1(11) . .
C17 C18 H18 120.5 . .
C19 C18 H18 120.5 . .
C33 C32 C31 118.2(9) . .
C33 C32 H32 120.9 . .
C31 C32 H32 120.9 . .
C12 C11 C10 117.3(9) . .
C12 C11 H11 121.4 . .
C10 C11 H11 121.4 . .
C25 C26 C27 121.0(9) . .
C25 C26 O12 114.8(9) . .
C27 C26 O12 124.1(9) . .
C3 C4 C5 118.7(9) . .
C3 C4 H4 120.7 . .
C5 C4 H4 120.7 . .
C20 C19 C18 122.3(11) . .
C20 C19 O9 118.5(10) . .
C18 C19 O9 119.0(11) . .
C39 C40 C42 120.7(10) . .
C39 C40 O18 119.8(10) . .
C42 C40 O18 119.3(10) . .
C34 C35 C30 120.2(9) . .
C34 C35 H35 119.9 . .
C30 C35 H35 119.9 . .
C17 C16 C21 119.1(11) . .
C17 C16 C15 119.8(10) . .
C21 C16 C15 120.8(10) . .
C5 C6 C7 118.4(9) . .
C5 C6 H6 120.8 . .
C7 C6 H6 120.8 . .
C41 C42 C40 119.6(10) . .
C41 C42 H42 120.2 . .
C40 C42 H42 120.2 . .
C38 C37 C41 119.9(10) . .
C38 C37 C36 119.0(9) . .
C41 C37 C36 121.1(10) . .
C24 C25 C26 119.4(10) . .
C24 C25 H25 120.3 . .
C26 C25 H25 120.3 . .
C14 C9 C10 119.8(8) . .
C14 C9 C8 119.7(8) . .
C10 C9 C8 120.5(8) . .
C28 C27 C26 119.1(9) . .
C28 C27 H27 120.5 . .
C26 C27 H27 120.5 . .
C9 C10 C11 120.7(9) . .
C9 C10 H10 119.7 . .
C11 C10 H10 119.7 . .
C7 C2 C3 118.9(9) . .
C7 C2 C1 121.3(9) . .
C3 C2 C1 119.8(8) . .
C40 C39 C38 120.6(11) . .
C40 C39 H39 119.7 . .
C38 C39 H39 119.7 . .
O17 C36 O16 124.6(11) . .
O17 C36 C37 119.7(10) . .
O16 C36 C37 115.5(9) . .
C13 C14 C9 120.5(9) . .
C13 C14 H14 119.8 . .
C9 C14 H14 119.8 . .
O4 C8 O5 119.6(8) . .
O4 C8 C9 119.6(9) . .
O5 C8 C9 120.6(9) . .
C32 C31 C30 119.9(9) . .
C32 C31 H31 120.0 . .
C30 C31 H31 120.0 . .
C27 C28 C23 120.3(10) . .
C27 C28 H28 119.9 . .
C23 C28 H28 119.9 . .
C39 C38 C37 119.4(10) . .
C39 C38 H38 120.3 . .
C37 C38 H38 120.3 . .
O6 C12 C13 114.5(9) . .
O6 C12 C11 123.3(8) . .
C13 C12 C11 122.2(9) . .
O8 C15 O7 120.4(11) . .
O8 C15 C16 120.6(11) . .
O7 C15 C16 119.0(10) . .
C16 C21 C20 119.4(10) . .
C16 C21 H21 120.3 . .
C20 C21 H21 120.3 . .
C18 C17 C16 121.5(11) . .
C18 C17 H17 119.3 . .
C16 C17 H17 119.3 . .
C35 C34 C33 117.9(9) . .
C35 C34 H34 121.0 . .
C33 C34 H34 121.0 . .
C42 C41 C37 119.8(11) . .
C42 C41 H41 120.1 . .
C37 C41 H41 120.1 . .
C25 C24 C23 120.5(9) . .
C25 C24 H24 119.7 . .
C23 C24 H24 119.7 . .

loop_
_geom_bond_atom_site_label_1
_geom_bond_atom_site_label_2
_geom_bond_distance
_geom_bond_site_symmetry_2
Cd01 O1 2.312(8) .
Cd01 O19 2.339(9) .
Cd01 O16 2.373(9) 3_455
Cd01 O11 2.409(8) 1_455
Cd01 O5 2.456(9) 2_564
Cd01 O10 2.470(9) 1_455
Cd01 O4 2.601(8) 2_564
Cd02 O20 2.315(12) .
Cd02 O21 2.355(10) .
Cd02 O13 2.373(9) 1_455
Cd02 O4 2.381(8) .
Cd02 O14 2.470(9) 1_455
Cd02 O1 2.481(8) 2_565
Cd02 O2 2.527(8) 2_565
Cd03 O22 2.299(12) .
Cd03 O24 2.326(11) .
Cd03 O16 2.371(10) 2_665
Cd03 O8 2.384(10) .
Cd03 O5 2.461(9) 3_565
Cd03 O7 2.480(9) .
P2 O15 1.626(8) .
P2 N2 1.629(9) .
P2 N3 1.635(9) .
P2 O18 1.637(9) .
P1 O6 1.618(8) .
P1 O3 1.625(9) .
P1 N1 1.626(10) .
P1 N2 1.627(10) .
P3 N3 1.615(10) .
P3 N1 1.628(10) .
P3 O12 1.631(8) .
P3 O9 1.633(8) .
O2 C1 1.304(13) .
O2 Cd02 2.527(8) 2_564
O10 C22 1.319(12) .
O10 Cd01 2.470(9) 1_655
O1 C1 1.317(13) .
O1 Cd02 2.481(8) 2_564
O7 C15 1.327(15) .
O16 C36 1.344(15) .
O16 Cd03 2.371(10) 2_664
O16 Cd01 2.373(9) 3
O19 H19A 0.8969 .
O19 H19B 0.8975 .
O9 C19 1.445(13) .
O12 C26 1.438(12) .
O4 C8 1.310(13) .
O4 Cd01 2.601(8) 2_565
O21 H21A 0.9139 .
O21 H21B 0.9151 .
O14 C29 1.319(13) .
O14 Cd02 2.470(9) 1_655
O6 C12 1.419(12) .
O11 C22 1.296(14) .
O11 Cd01 2.409(8) 1_655
O3 C5 1.423(13) .
O5 C8 1.324(12) .
O5 Cd01 2.456(9) 2_565
O5 Cd03 2.461(9) 3_465
O15 C33 1.442(12) .
O18 C40 1.430(13) .
O24 H24A 0.9471 .
O24 H24B 0.9453 .
O13 C29 1.282(15) .
O13 Cd02 2.373(9) 1_655
O20 H20A 1.0221 .
O20 H20B 1.0164 .
C29 C30 1.549(13) .
O22 H22A 0.9483 .
O22 H22B 0.9537 .
C7 C6 1.431(12) .
C7 C2 1.435(13) .
C7 H7 0.9300 .
O8 C15 1.283(15) .
O17 C36 1.258(16) .
C1 C2 1.515(13) .
C23 C24 1.430(16) .
C23 C28 1.434(15) .
C23 C22 1.532(14) .
C33 C32 1.423(14) .
C33 C34 1.436(15) .
C3 C4 1.424(13) .
C3 C2 1.439(14) .
C3 H3 0.9300 .
C30 C31 1.435(15) .
C30 C35 1.437(14) .
C13 C14 1.416(12) .
C13 C12 1.427(13) .
C13 H13 0.9300 .
C5 C4 1.425(13) .
C5 C6 1.426(14) .
C20 C19 1.408(15) .
C20 C21 1.459(15) .
C20 H20 0.9300 .
C18 C17 1.40(2) .
C18 C19 1.420(17) .
C18 H18 0.9300 .
C32 C31 1.430(15) .
C32 H32 0.9300 .
C11 C12 1.429(15) .
C11 C10 1.445(13) .
C11 H11 0.9300 .
C26 C25 1.431(14) .
C26 C27 1.432(15) .
C4 H4 0.9300 .
C40 C39 1.413(16) .
C40 C42 1.426(16) .
C35 C34 1.425(14) .
C35 H35 0.9300 .
C16 C17 1.435(17) .
C16 C21 1.440(15) .
C16 C15 1.524(16) .
C6 H6 0.9300 .
C42 C41 1.425(19) .
C42 H42 0.9300 .
C37 C38 1.434(16) .
C37 C41 1.441(15) .
C37 C36 1.564(14) .
C25 C24 1.417(14) .
C25 H25 0.9300 .
C9 C14 1.418(13) .
C9 C10 1.443(13) .
C9 C8 1.520(12) .
C27 C28 1.426(14) .
C27 H27 0.9300 .
C10 H10 0.9300 .
C39 C38 1.422(17) .
C39 H39 0.9300 .
C14 H14 0.9300 .
C31 H31 0.9300 .
C28 H28 0.9300 .
C38 H38 0.9300 .
C21 H21 0.9300 .
C17 H17 0.9300 .
C34 H34 0.9300 .
C41 H41 0.9300 .
C24 H24 0.9300 .

loop_
_geom_torsion_atom_site_label_1
_geom_torsion_atom_site_label_2
_geom_torsion_atom_site_label_3
_geom_torsion_atom_site_label_4
_geom_torsion
_geom_torsion_site_symmetry_1
N3 P3 O9 C19 -51.7(10) .
N1 P3 O9 C19 79.8(10) .
O12 P3 O9 C19 -169.6(9) .
N3 P3 O12 C26 -37.1(10) .
N1 P3 O12 C26 -165.8(9) .
O9 P3 O12 C26 79.0(10) .
O3 P1 O6 C12 163.6(12) .
N1 P1 O6 C12 -81.7(12) .
N2 P1 O6 C12 51.1(13) .
O6 P1 O3 C5 162.2(11) .
N1 P1 O3 C5 48.9(12) .
N2 P1 O3 C5 -82.8(12) .
N2 P2 O15 C33 -140.6(10) .
N3 P2 O15 C33 -10.9(12) .
O18 P2 O15 C33 105.3(11) .
O15 P2 O18 C40 -176.9(9) .
N2 P2 O18 C40 72.3(10) .
N3 P2 O18 C40 -58.4(10) .
Cd02 O13 C29 O14 2.7(13) 1_655
Cd02 O13 C29 C30 -178.8(9) 1_655
Cd02 O14 C29 O13 -2.6(12) 1_655
Cd02 O14 C29 C30 178.9(9) 1_655
O6 P1 N1 P3 143.0(6) .
O3 P1 N1 P3 -116.5(7) .
N2 P1 N1 P3 12.1(9) .
N3 P3 N1 P1 -19.4(9) .
O12 P3 N1 P1 106.0(7) .
O9 P3 N1 P1 -146.8(6) .
O6 P1 N2 P2 -124.0(7) .
O3 P1 N2 P2 135.6(7) .
N1 P1 N2 P2 6.0(10) .
O15 P2 N2 P1 111.7(7) .
N3 P2 N2 P1 -15.7(9) .
O18 P2 N2 P1 -142.6(7) .
Cd02 O2 C1 O1 -4.1(10) 2_564
Cd02 O2 C1 C2 176.3(8) 2_564
Cd01 O1 C1 O2 148.8(10) .
Cd02 O1 C1 O2 4.2(10) 2_564
Cd01 O1 C1 C2 -31.6(19) .
Cd02 O1 C1 C2 -176.2(8) 2_564
N1 P3 N3 P2 9.0(8) .
O12 P3 N3 P2 -113.0(6) .
O9 P3 N3 P2 137.0(6) .
O15 P2 N3 P3 -116.1(6) .
N2 P2 N3 P3 7.8(8) .
O18 P2 N3 P3 134.8(6) .
P2 O15 C33 C32 -50.9(17) .
P2 O15 C33 C34 133.2(10) .
O13 C29 C30 C31 0.0(18) .
O14 C29 C30 C31 178.6(11) .
O13 C29 C30 C35 178.0(12) .
O14 C29 C30 C35 -3.5(17) .
P1 O3 C5 C4 -150.9(9) .
P1 O3 C5 C6 34.6(17) .
Cd01 O11 C22 O10 -5.8(11) 1_655
Cd01 O11 C22 C23 175.3(9) 1_655
Cd01 O10 C22 O11 5.7(11) 1_655
Cd01 O10 C22 C23 -175.5(9) 1_655
C24 C23 C22 O11 167.5(11) .
C28 C23 C22 O11 -11.2(17) .
C24 C23 C22 O10 -11.4(15) .
C28 C23 C22 O10 169.9(11) .
C34 C33 C32 C31 2.6(19) .
O15 C33 C32 C31 -172.9(10) .
P3 O12 C26 C25 148.1(8) .
P3 O12 C26 C27 -36.2(16) .
C2 C3 C4 C5 0.1(16) .
O3 C5 C4 C3 -176.7(10) .
C6 C5 C4 C3 -2.1(17) .
C21 C20 C19 C18 2.1(19) .
C21 C20 C19 O9 -172.8(10) .
C17 C18 C19 C20 -2(2) .
C17 C18 C19 O9 172.5(12) .
P3 O9 C19 C20 -79.0(13) .
P3 O9 C19 C18 105.8(12) .
P2 O18 C40 C39 87.8(12) .
P2 O18 C40 C42 -98.9(12) .
C31 C30 C35 C34 0.2(18) .
C29 C30 C35 C34 -177.7(11) .
O3 C5 C6 C7 176.9(11) .
C4 C5 C6 C7 2.7(17) .
C2 C7 C6 C5 -1.3(17) .
C39 C40 C42 C41 0.8(19) .
O18 C40 C42 C41 -172.5(11) .
C27 C26 C25 C24 0.8(17) .
O12 C26 C25 C24 176.6(9) .
C25 C26 C27 C28 1(2) .
O12 C26 C27 C28 -174.6(11) .
C14 C9 C10 C11 -1.2(16) .
C8 C9 C10 C11 179.5(10) .
C12 C11 C10 C9 3.0(16) .
C6 C7 C2 C3 -0.6(16) .
C6 C7 C2 C1 177.5(11) .
C4 C3 C2 C7 1.3(16) .
C4 C3 C2 C1 -176.9(10) .
O2 C1 C2 C7 -11.5(16) .
O1 C1 C2 C7 168.9(10) .
O2 C1 C2 C3 166.6(9) .
O1 C1 C2 C3 -13.0(15) .
C42 C40 C39 C38 -0.5(19) .
O18 C40 C39 C38 172.7(11) .
Cd03 O16 C36 O17 -56.2(14) 2_664
Cd01 O16 C36 O17 72.2(15) 3
Cd03 O16 C36 C37 128.1(8) 2_664
Cd01 O16 C36 C37 -103.5(10) 3
C38 C37 C36 O17 4.3(17) .
C41 C37 C36 O17 -174.0(11) .
C38 C37 C36 O16 -179.8(11) .
C41 C37 C36 O16 2.0(16) .
C12 C13 C14 C9 1.4(16) .
C10 C9 C14 C13 -1.1(16) .
C8 C9 C14 C13 178.2(9) .
Cd02 O4 C8 O5 115.1(12) .
Cd01 O4 C8 O5 -3.1(10) 2_565
Cd02 O4 C8 C9 -68.0(17) .
Cd01 O4 C8 C9 173.8(8) 2_565
Cd01 O5 C8 O4 3.3(10) 2_565
Cd03 O5 C8 O4 -97.1(10) 3_465
Cd01 O5 C8 C9 -173.6(8) 2_565
Cd03 O5 C8 C9 86.0(10) 3_465
C14 C9 C8 O4 18.4(14) .
C10 C9 C8 O4 -162.3(10) .
C14 C9 C8 O5 -164.7(10) .
C10 C9 C8 O5 14.5(15) .
C33 C32 C31 C30 -1.6(18) .
C35 C30 C31 C32 0.3(18) .
C29 C30 C31 C32 178.2(11) .
C26 C27 C28 C23 -1(2) .
C24 C23 C28 C27 0.5(19) .
C22 C23 C28 C27 179.2(11) .
C40 C39 C38 C37 -2(2) .
C41 C37 C38 C39 3.7(18) .
C36 C37 C38 C39 -174.6(11) .
P1 O6 C12 C13 -153.2(10) .
P1 O6 C12 C11 27.5(18) .
C14 C13 C12 O6 -178.8(10) .
C14 C13 C12 C11 0.5(16) .
C10 C11 C12 O6 176.6(10) .
C10 C11 C12 C13 -2.7(16) .
Cd03 O8 C15 O7 -5.3(12) .
Cd03 O8 C15 C16 174.8(9) .
Cd03 O7 C15 O8 5.1(12) .
Cd03 O7 C15 C16 -175.0(9) .
C17 C16 C15 O8 -2.7(17) .
C21 C16 C15 O8 -176.6(11) .
C17 C16 C15 O7 177.4(11) .
C21 C16 C15 O7 3.6(17) .
C17 C16 C21 C20 -0.6(18) .
C15 C16 C21 C20 173.3(11) .
C19 C20 C21 C16 -0.6(18) .
C19 C18 C17 C16 1(2) .
C21 C16 C17 C18 0(2) .
C15 C16 C17 C18 -173.7(12) .
C30 C35 C34 C33 0.6(17) .
C32 C33 C34 C35 -2.1(18) .
O15 C33 C34 C35 173.8(10) .
C40 C42 C41 C37 1(2) .
C38 C37 C41 C42 -3.4(19) .
C36 C37 C41 C42 174.9(11) .
C26 C25 C24 C23 -1.8(16) .
C28 C23 C24 C25 1.1(17) .
C22 C23 C24 C25 -177.6(10) .
